data_4073339
loop_
_publ_author_name
'Buccella, Daniela'
'Tanski, Joseph M.'
'Parkin, Gerard'

_publ_section_title
;
 Factors Influencing Coordination versus Oxidative Addition of C&#x2212;H
 Bonds to Molybdenum and Tungsten:&#x00A0; Structural and Spectroscopic
 Evidence That the Calixarene Framework Promotes C&#x2212;H Bond
 Activation
;
_journal_issue 14
_journal_name_full Organometallics
_journal_page_first 3275
_journal_paper_doi 10.1021/om700279c
_journal_volume 26
_journal_year 2007
_chemical_formula_sum 'C29 H56 O2 P4 W'
_chemical_formula_weight 744.47
_chemical_name_systematic
; 
 ? 
;
_space_group_IT_number 14
_symmetry_cell_setting monoclinic
_symmetry_space_group_name_Hall '-P 2yn'
_symmetry_space_group_name_H-M 'P 1 21/n 1'
_atom_sites_solution_hydrogens geom
_atom_sites_solution_primary direct
_atom_sites_solution_secondary difmap
_audit_creation_method SHELXL-97
_cell_angle_alpha 90.00
_cell_angle_beta 104.827(3)
_cell_angle_gamma 90.00
_cell_formula_units_Z 4
_cell_length_a 12.728(2)
_cell_length_b 13.985(2)
_cell_length_c 20.269(3)
_cell_measurement_temperature 243(2)
_cell_volume 3487.8(9)
_computing_cell_refinement 'Bruker SMART'
_computing_data_collection 'Bruker SMART'
_computing_data_reduction 'Bruker SHELXTL'
_computing_molecular_graphics 'Bruker SHELXTL'
_computing_publication_material 'Bruker SHELXTL'
_computing_structure_refinement 'SHELXL-97 (Sheldrick, 1997)'
_computing_structure_solution 'SHELXS-97 (Sheldrick, 1990)'
_diffrn_ambient_temperature 243(2)
_diffrn_measured_fraction_theta_full 0.920
_diffrn_measured_fraction_theta_max 0.920
_diffrn_measurement_device_type 'CCD area detector'
_diffrn_measurement_method 'phi and omega scans'
_diffrn_radiation_monochromator graphite
_diffrn_radiation_source 'fine-focus sealed tube'
_diffrn_radiation_type MoK\a
_diffrn_radiation_wavelength 0.71073
_diffrn_reflns_av_R_equivalents 0.0297
_diffrn_reflns_av_sigmaI/netI 0.0307
_diffrn_reflns_limit_h_max 11
_diffrn_reflns_limit_h_min -16
_diffrn_reflns_limit_k_max 18
_diffrn_reflns_limit_k_min -13
_diffrn_reflns_limit_l_max 25
_diffrn_reflns_limit_l_min -26
_diffrn_reflns_number 23462
_diffrn_reflns_theta_full 28.33
_diffrn_reflns_theta_max 28.33
_diffrn_reflns_theta_min 1.71
_exptl_absorpt_coefficient_mu 3.518
_exptl_absorpt_correction_T_max 0.5397
_exptl_absorpt_correction_T_min 0.4184
_exptl_absorpt_correction_type empirical
_exptl_absorpt_process_details sadabs
_exptl_crystal_colour yellow
_exptl_crystal_density_diffrn 1.418
_exptl_crystal_density_method 'not measured'
_exptl_crystal_description block
_exptl_crystal_F_000 1520
_exptl_crystal_size_max 0.30
_exptl_crystal_size_mid 0.30
_exptl_crystal_size_min 0.20
_refine_diff_density_max 1.266
_refine_diff_density_min -0.636
_refine_diff_density_rms 0.094
_refine_ls_extinction_method none
_refine_ls_goodness_of_fit_ref 1.010
_refine_ls_hydrogen_treatment mixed
_refine_ls_matrix_type full
_refine_ls_number_parameters 334
_refine_ls_number_reflns 7999
_refine_ls_number_restraints 0
_refine_ls_restrained_S_all 1.010
_refine_ls_R_factor_all 0.0435
_refine_ls_R_factor_gt 0.0298
_refine_ls_shift/su_max 0.001
_refine_ls_shift/su_mean 0.000
_refine_ls_structure_factor_coef Fsqd
_refine_ls_weighting_details 'calc w=1/[\s^2^(Fo^2^)+(0.0500P)^2^+0.0000P] where P=(Fo^2^+2Fc^2^)/3'
_refine_ls_weighting_scheme calc
_refine_ls_wR_factor_gt 0.0782
_refine_ls_wR_factor_ref 0.0838
_reflns_number_gt 6351
_reflns_number_total 7999
_reflns_threshold_expression >2sigma(I)
_cod_data_source_file om700279c-file003.cif
_cod_data_source_block butws10
_cod_depositor_comments
;
The following automatic conversions were performed:

'_symmetry_cell_setting' value 'Monoclinic' changed to 'monoclinic'
according to /home/saulius/struct/CIF-dictionaries/cif_core.dic
dictionary named 'cif_core.dic' version 2.4.1 from 2010-06-29.

Automatic conversion script
Id: cif_fix_values 1715 2011-07-08 13:25:40Z adriana 
;
_cod_original_cell_volume 3487.8(10)
_cod_original_sg_symbol_H-M P2(1)/n
_cod_database_code 4073339

loop_
_symmetry_equiv_pos_as_xyz
'x, y, z'
'-x+1/2, y+1/2, -z+1/2'
'-x, -y, -z'
'x-1/2, -y-1/2, z-1/2'

loop_
_atom_site_label
_atom_site_type_symbol
_atom_site_fract_x
_atom_site_fract_y
_atom_site_fract_z
_atom_site_U_iso_or_equiv
_atom_site_adp_type
_atom_site_occupancy
_atom_site_symmetry_multiplicity
_atom_site_calc_flag
_atom_site_refinement_flags
W W 0.339758(10) 0.258556(9) 0.123501(7) 0.03117(6) Uani 1 1 d .
H1 H 0.269(3) 0.321(2) 0.1579(18) 0.040(10) Uiso 1 1 d .
H2 H 0.280(3) 0.200(3) 0.1653(19) 0.049(11) Uiso 1 1 d .
P1 P 0.34241(9) 0.43592(8) 0.11208(6) 0.0493(3) Uani 1 1 d .
P2 P 0.42701(9) 0.25386(7) 0.24524(5) 0.0418(2) Uani 1 1 d .
P3 P 0.37553(8) 0.08469(7) 0.10409(5) 0.0419(2) Uani 1 1 d .
P4 P 0.14180(8) 0.23802(8) 0.07096(6) 0.0517(3) Uani 1 1 d .
O1 O 0.34330(19) 0.26550(16) 0.01593(13) 0.0351(5) Uani 1 1 d .
O2 O 0.2429(2) 0.3918(2) -0.07764(14) 0.0608(8) Uani 1 1 d .
H2A H 0.2798 0.3495 -0.0538 0.091 Uiso 1 1 calc R
C11 C 0.3767(6) 0.5093(4) 0.1881(3) 0.118(3) Uani 1 1 d .
H11A H 0.3746 0.5762 0.1752 0.177 Uiso 1 1 calc R
H11B H 0.4492 0.4932 0.2150 0.177 Uiso 1 1 calc R
H11C H 0.3248 0.4979 0.2150 0.177 Uiso 1 1 calc R
C12 C 0.2148(4) 0.4962(4) 0.0685(3) 0.0899(17) Uani 1 1 d .
H12A H 0.2272 0.5646 0.0675 0.135 Uiso 1 1 calc R
H12B H 0.1599 0.4836 0.0930 0.135 Uiso 1 1 calc R
H12C H 0.1901 0.4723 0.0222 0.135 Uiso 1 1 calc R
C13 C 0.4314(4) 0.4854(3) 0.0648(3) 0.0931(19) Uani 1 1 d .
H13A H 0.4253 0.5546 0.0641 0.140 Uiso 1 1 calc R
H13B H 0.4111 0.4611 0.0185 0.140 Uiso 1 1 calc R
H13C H 0.5058 0.4673 0.0865 0.140 Uiso 1 1 calc R
C21 C 0.3435(5) 0.2893(6) 0.3012(3) 0.110(2) Uani 1 1 d .
H21A H 0.3857 0.2850 0.3483 0.166 Uiso 1 1 calc R
H21B H 0.2810 0.2473 0.2941 0.166 Uiso 1 1 calc R
H21C H 0.3191 0.3546 0.2910 0.166 Uiso 1 1 calc R
C22 C 0.4765(5) 0.1411(4) 0.2852(3) 0.101(2) Uani 1 1 d .
H22A H 0.5092 0.1512 0.3334 0.151 Uiso 1 1 calc R
H22B H 0.5305 0.1150 0.2639 0.151 Uiso 1 1 calc R
H22C H 0.4165 0.0965 0.2796 0.151 Uiso 1 1 calc R
C23 C 0.5501(4) 0.3213(4) 0.2830(2) 0.0871(18) Uani 1 1 d .
H23A H 0.5719 0.3097 0.3318 0.131 Uiso 1 1 calc R
H23B H 0.5363 0.3890 0.2746 0.131 Uiso 1 1 calc R
H23C H 0.6078 0.3011 0.2628 0.131 Uiso 1 1 calc R
C31 C 0.3202(4) -0.0059(3) 0.1499(3) 0.0717(14) Uani 1 1 d .
H31A H 0.3408 -0.0688 0.1373 0.108 Uiso 1 1 calc R
H31B H 0.2416 -0.0008 0.1381 0.108 Uiso 1 1 calc R
H31C H 0.3487 0.0035 0.1986 0.108 Uiso 1 1 calc R
C32 C 0.5164(4) 0.0413(3) 0.1194(3) 0.0697(13) Uani 1 1 d .
H32A H 0.5160 -0.0266 0.1096 0.105 Uiso 1 1 calc R
H32B H 0.5546 0.0524 0.1667 0.105 Uiso 1 1 calc R
H32C H 0.5529 0.0754 0.0899 0.105 Uiso 1 1 calc R
C33 C 0.3279(4) 0.0428(3) 0.0159(2) 0.0654(12) Uani 1 1 d .
H33A H 0.3452 -0.0245 0.0137 0.098 Uiso 1 1 calc R
H33B H 0.3633 0.0791 -0.0130 0.098 Uiso 1 1 calc R
H33C H 0.2498 0.0515 0.0003 0.098 Uiso 1 1 calc R
C41 C 0.0501(4) 0.2979(6) 0.1120(3) 0.117(2) Uani 1 1 d .
H41A H -0.0244 0.2847 0.0872 0.176 Uiso 1 1 calc R
H41B H 0.0630 0.3663 0.1124 0.176 Uiso 1 1 calc R
H41C H 0.0622 0.2750 0.1585 0.176 Uiso 1 1 calc R
C42 C 0.0793(4) 0.1205(5) 0.0774(4) 0.126(3) Uani 1 1 d .
H42A H 0.0024 0.1232 0.0547 0.188 Uiso 1 1 calc R
H42B H 0.0886 0.1043 0.1251 0.188 Uiso 1 1 calc R
H42C H 0.1140 0.0723 0.0558 0.188 Uiso 1 1 calc R
C43 C 0.0833(5) 0.2600(5) -0.0171(3) 0.133(4) Uani 1 1 d .
H43A H 0.0057 0.2480 -0.0277 0.199 Uiso 1 1 calc R
H43B H 0.1163 0.2180 -0.0442 0.199 Uiso 1 1 calc R
H43C H 0.0960 0.3260 -0.0275 0.199 Uiso 1 1 calc R
C51 C 0.5208(3) 0.2740(3) 0.1270(2) 0.0413(9) Uani 1 1 d .
H51A H 0.5466 0.3376 0.1440 0.050 Uiso 1 1 calc R
H51B H 0.5632 0.2261 0.1580 0.050 Uiso 1 1 calc R
C52 C 0.5357(3) 0.2601(2) 0.05645(18) 0.0318(7) Uani 1 1 d .
C53 C 0.4416(3) 0.2559(2) 0.00245(19) 0.0309(7) Uani 1 1 d .
C54 C 0.4510(3) 0.2411(2) -0.06469(19) 0.0331(7) Uani 1 1 d .
C55 C 0.5540(3) 0.2334(2) -0.0753(2) 0.0379(8) Uani 1 1 d .
H55A H 0.5605 0.2245 -0.1201 0.045 Uiso 1 1 calc R
C56 C 0.6484(3) 0.2384(2) -0.0222(2) 0.0394(8) Uani 1 1 d .
C57 C 0.6364(3) 0.2516(2) 0.0433(2) 0.0347(8) Uani 1 1 d .
H57A H 0.6989 0.2548 0.0799 0.042 Uiso 1 1 calc R
C58 C 0.7605(3) 0.2286(3) -0.0344(3) 0.0547(11) Uani 1 1 d .
H58A H 0.7539 0.2207 -0.0828 0.082 Uiso 1 1 calc R
H58B H 0.7968 0.1732 -0.0099 0.082 Uiso 1 1 calc R
H58C H 0.8027 0.2856 -0.0182 0.082 Uiso 1 1 calc R
C59 C 0.3503(3) 0.2311(2) -0.12431(19) 0.0386(8) Uani 1 1 d .
H59A H 0.3635 0.1812 -0.1552 0.046 Uiso 1 1 calc R
H59B H 0.2891 0.2104 -0.1067 0.046 Uiso 1 1 calc R
C60 C 0.3197(3) 0.3215(3) -0.16387(19) 0.0409(8) Uani 1 1 d .
C61 C 0.2694(3) 0.3972(3) -0.13859(19) 0.0431(9) Uani 1 1 d .
C62 C 0.2406(3) 0.4808(3) -0.1763(2) 0.0521(10) Uani 1 1 d .
C63 C 0.2625(3) 0.4891(3) -0.2397(2) 0.0529(11) Uani 1 1 d .
H63A H 0.2426 0.5454 -0.2651 0.064 Uiso 1 1 calc R
C64 C 0.3128(3) 0.4165(3) -0.2662(2) 0.0547(11) Uani 1 1 d .
C65 C 0.3402(3) 0.3330(3) -0.22868(19) 0.0486(10) Uani 1 1 d .
H65A H 0.3731 0.2828 -0.2469 0.058 Uiso 1 1 calc R
C66 C 0.1832(4) 0.5605(3) -0.1491(3) 0.0709(14) Uani 1 1 d .
H66A H 0.1740 0.5427 -0.1047 0.106 Uiso 1 1 calc R
H66B H 0.1126 0.5716 -0.1802 0.106 Uiso 1 1 calc R
H66C H 0.2263 0.6185 -0.1449 0.106 Uiso 1 1 calc R
C67 C 0.3354(4) 0.4268(4) -0.3366(2) 0.0737(14) Uani 1 1 d .
H67A H 0.3112 0.4892 -0.3554 0.111 Uiso 1 1 calc R
H67B H 0.2966 0.3774 -0.3668 0.111 Uiso 1 1 calc R
H67C H 0.4128 0.4204 -0.3322 0.111 Uiso 1 1 calc R

loop_
_atom_site_aniso_label
_atom_site_aniso_U_11
_atom_site_aniso_U_22
_atom_site_aniso_U_33
_atom_site_aniso_U_23
_atom_site_aniso_U_13
_atom_site_aniso_U_12
W 0.02650(8) 0.03949(9) 0.02803(9) -0.00238(6) 0.00789(6) 0.00053(5)
P1 0.0596(7) 0.0405(5) 0.0461(6) -0.0031(4) 0.0103(5) 0.0032(4)
P2 0.0402(5) 0.0554(6) 0.0298(5) -0.0028(4) 0.0091(4) 0.0019(4)
P3 0.0491(6) 0.0385(5) 0.0397(6) -0.0020(4) 0.0143(5) -0.0004(4)
P4 0.0273(5) 0.0829(8) 0.0450(6) -0.0057(5) 0.0094(4) -0.0023(4)
O1 0.0250(12) 0.0504(14) 0.0306(13) -0.0006(10) 0.0085(10) 0.0019(9)
O2 0.068(2) 0.068(2) 0.0498(19) 0.0102(14) 0.0219(16) 0.0251(15)
C11 0.207(8) 0.051(3) 0.079(4) -0.021(3) 0.007(5) 0.005(4)
C12 0.095(4) 0.071(3) 0.106(5) 0.010(3) 0.029(3) 0.030(3)
C13 0.091(4) 0.054(3) 0.149(6) 0.013(3) 0.059(4) -0.005(3)
C21 0.080(4) 0.216(7) 0.042(3) -0.010(4) 0.029(3) 0.037(5)
C22 0.149(6) 0.086(4) 0.050(3) 0.011(3) -0.005(3) 0.021(4)
C23 0.084(4) 0.120(5) 0.046(3) -0.006(3) -0.003(3) -0.033(3)
C31 0.094(4) 0.054(3) 0.077(4) 0.009(2) 0.039(3) -0.014(2)
C32 0.068(3) 0.051(3) 0.093(4) 0.004(3) 0.026(3) 0.016(2)
C33 0.094(3) 0.050(2) 0.056(3) -0.018(2) 0.026(3) -0.013(2)
C41 0.045(3) 0.209(7) 0.102(5) -0.047(5) 0.026(3) 0.011(4)
C42 0.055(3) 0.143(6) 0.171(7) 0.015(5) 0.015(4) -0.035(4)
C43 0.051(3) 0.287(12) 0.048(4) 0.031(4) -0.009(3) -0.033(4)
C51 0.0293(18) 0.053(2) 0.043(2) -0.0013(17) 0.0113(16) -0.0052(15)
C52 0.0302(17) 0.0347(17) 0.0303(18) -0.0016(13) 0.0072(14) -0.0004(12)
C53 0.0277(17) 0.0312(16) 0.0345(19) 0.0009(13) 0.0092(14) 0.0007(12)
C54 0.0362(18) 0.0306(16) 0.0323(19) -0.0022(13) 0.0085(15) 0.0004(12)
C55 0.043(2) 0.0401(18) 0.035(2) -0.0013(15) 0.0181(16) 0.0007(14)
C56 0.0350(19) 0.0354(18) 0.051(2) 0.0008(15) 0.0170(17) 0.0002(13)
C57 0.0300(17) 0.0379(18) 0.036(2) -0.0026(14) 0.0078(14) -0.0025(12)
C58 0.039(2) 0.068(3) 0.063(3) -0.002(2) 0.023(2) 0.0001(18)
C59 0.039(2) 0.0445(19) 0.032(2) -0.0007(15) 0.0085(15) 0.0008(15)
C60 0.038(2) 0.046(2) 0.035(2) -0.0002(16) 0.0039(16) -0.0020(15)
C61 0.044(2) 0.049(2) 0.034(2) 0.0000(16) 0.0060(16) 0.0004(16)
C62 0.045(2) 0.047(2) 0.057(3) 0.0003(19) 0.0005(19) -0.0029(17)
C63 0.052(3) 0.048(2) 0.052(3) 0.011(2) 0.002(2) -0.0083(19)
C64 0.051(2) 0.068(3) 0.039(2) 0.008(2) 0.0013(19) -0.014(2)
C65 0.048(2) 0.064(3) 0.031(2) -0.0024(18) 0.0066(17) -0.0049(18)
C66 0.078(3) 0.050(3) 0.083(4) 0.001(2) 0.016(3) 0.014(2)
C67 0.086(4) 0.090(4) 0.046(3) 0.011(3) 0.019(2) -0.023(3)

loop_
_atom_type_symbol
_atom_type_description
_atom_type_scat_dispersion_real
_atom_type_scat_dispersion_imag
_atom_type_scat_source
C C 0.0033 0.0016 'International Tables Vol C Tables 4.2.6.8 and 6.1.1.4'
H H 0.0000 0.0000 'International Tables Vol C Tables 4.2.6.8 and 6.1.1.4'
O O 0.0106 0.0060 'International Tables Vol C Tables 4.2.6.8 and 6.1.1.4'
P P 0.1023 0.0942 'International Tables Vol C Tables 4.2.6.8 and 6.1.1.4'
W W -0.8490 6.8722 'International Tables Vol C Tables 4.2.6.8 and 6.1.1.4'

loop_
_geom_angle_atom_site_label_1
_geom_angle_atom_site_label_2
_geom_angle_atom_site_label_3
_geom_angle
H2 W H1 68(2)
H2 W O1 136.0(14)
H1 W O1 125.9(13)
H2 W C51 132.5(14)
H1 W C51 128.9(13)
O1 W C51 75.57(12)
H2 W P2 65.4(14)
H1 W P2 74.0(12)
O1 W P2 152.68(7)
C51 W P2 77.15(10)
H2 W P4 65.1(14)
H1 W P4 67.4(12)
O1 W P4 81.72(7)
C51 W P4 157.18(11)
P2 W P4 125.46(4)
H2 W P1 127.8(15)
H1 W P1 60.0(13)
O1 W P1 81.92(6)
C51 W P1 82.66(10)
P2 W P1 96.17(3)
P4 W P1 96.40(4)
H2 W P3 72.6(15)
H1 W P3 140.1(13)
O1 W P3 80.64(6)
C51 W P3 82.85(10)
P2 W P3 94.50(3)
P4 W P3 91.45(4)
P1 W P3 159.61(4)
C13 P1 C11 100.8(3)
C13 P1 C12 99.6(3)
C11 P1 C12 98.0(3)
C13 P1 W 117.25(17)
C11 P1 W 119.43(19)
C12 P1 W 117.96(18)
C21 P2 C22 98.7(3)
C21 P2 C23 100.1(3)
C22 P2 C23 95.7(3)
C21 P2 W 116.0(2)
C22 P2 W 119.53(18)
C23 P2 W 122.18(18)
C31 P3 C33 101.6(2)
C31 P3 C32 99.9(2)
C33 P3 C32 97.1(2)
C31 P3 W 118.94(18)
C33 P3 W 115.66(15)
C32 P3 W 119.84(15)
C43 P4 C41 103.2(3)
C43 P4 C42 98.5(3)
C41 P4 C42 92.3(3)
C43 P4 W 121.9(2)
C41 P4 W 116.9(2)
C42 P4 W 118.7(2)
C53 O1 W 116.8(2)
C52 C51 W 109.2(2)
C57 C52 C53 119.7(3)
C57 C52 C51 123.0(3)
C53 C52 C51 117.2(3)
O1 C53 C52 119.2(3)
O1 C53 C54 121.3(3)
C52 C53 C54 119.5(3)
C55 C54 C53 118.6(3)
C55 C54 C59 120.4(3)
C53 C54 C59 121.0(3)
C54 C55 C56 122.6(4)
C57 C56 C55 117.4(3)
C57 C56 C58 120.4(4)
C55 C56 C58 122.1(4)
C52 C57 C56 122.1(3)
C60 C59 C54 113.4(3)
C61 C60 C65 117.7(4)
C61 C60 C59 121.6(3)
C65 C60 C59 120.7(3)
O2 C61 C62 116.9(4)
O2 C61 C60 122.2(3)
C62 C61 C60 120.9(4)
C63 C62 C61 119.4(4)
C63 C62 C66 120.4(4)
C61 C62 C66 120.1(4)
C64 C63 C62 121.5(4)
C63 C64 C65 118.8(4)
C63 C64 C67 120.6(4)
C65 C64 C67 120.6(4)
C64 C65 C60 121.7(4)

loop_
_geom_bond_atom_site_label_1
_geom_bond_atom_site_label_2
_geom_bond_distance
W H2 1.52(4)
W H1 1.54(4)
W O1 2.195(3)
W C51 2.297(4)
W P2 2.4339(11)
W P4 2.4884(11)
W P1 2.4922(12)
W P3 2.5231(10)
P1 C13 1.798(5)
P1 C11 1.810(5)
P1 C12 1.843(5)
P2 C21 1.810(5)
P2 C22 1.811(5)
P2 C23 1.821(5)
P3 C31 1.815(4)
P3 C33 1.831(4)
P3 C32 1.843(4)
P4 C43 1.776(6)
P4 C41 1.804(6)
P4 C42 1.845(6)
O1 C53 1.354(4)
O2 C61 1.363(4)
C51 C52 1.502(5)
C52 C57 1.379(5)
C52 C53 1.402(5)
C53 C54 1.412(5)
C54 C55 1.386(5)
C54 C59 1.527(5)
C55 C56 1.394(5)
C56 C57 1.388(6)
C56 C58 1.516(6)
C59 C60 1.495(5)
C60 C61 1.400(5)
C60 C65 1.412(5)
C61 C62 1.394(5)
C62 C63 1.386(5)
C62 C66 1.512(6)
C63 C64 1.382(6)
C64 C65 1.388(5)
C64 C67 1.533(6)
